data_4033539
loop_
_publ_author_name
'Ji, Lei'
'Krummenacher, Ivo'
'Friedrich, Alexandra'
'Lorbach, Andreas'
'Haehnel, Martin'
'Edkins, Katharina'
'Braunschweig, Holger'
'Marder, Todd B.'

_publ_section_title
;
 Synthesis, Photophysical, and Electrochemical Properties of Pyrenes
 Substituted with Donors or Acceptors at the 4- or 4,9-Positions.
;
_journal_issue 7
_journal_name_full 'The Journal of organic chemistry'
_journal_page_first 3599
_journal_page_last 3606
_journal_paper_doi 10.1021/acs.joc.7b03227
_journal_volume 83
_journal_year 2018
_chemical_formula_moiety 'C36 H35 N, 0.125(C H2 Cl2)'
_chemical_formula_sum 'C36.12 H35.25 Cl0.25 N'
_chemical_formula_weight 492.26
_space_group_crystal_system orthorhombic
_space_group_IT_number 56
_space_group_name_Hall '-P 2ab 2ac'
_space_group_name_H-M_alt 'P c c n'
_symmetry_space_group_name_Hall '-P 2ab 2ac'
_symmetry_space_group_name_H-M 'P c c n'
_atom_sites_solution_hydrogens geom
_atom_sites_solution_primary iterative
_atom_sites_solution_secondary difmap
_audit_creation_date 2017-12-19
_audit_creation_method SHELXL-2014/7
_cell_angle_alpha 90
_cell_angle_beta 90
_cell_angle_gamma 90
_cell_formula_units_Z 16
_cell_length_a 29.379(17)
_cell_length_b 33.67(2)
_cell_length_c 11.409(11)
_cell_measurement_reflns_used 7821
_cell_measurement_temperature 100(2)
_cell_measurement_theta_max 24.16
_cell_measurement_theta_min 2.81
_cell_volume 11286(14)
_computing_cell_refinement 'Saint+ ver. V8.34A (Bruker AXS)'
_computing_data_collection 'APEX2 ver. 2014.9 (Bruker AXS)'
_computing_data_reduction 'Saint+ ver. V8.34A (Bruker AXS)'
_computing_molecular_graphics 'ShelXLe (Huebschle et all, 2011)'
_computing_publication_material 'SHELXL-2014/7 (Sheldrick, 2014)'
_computing_structure_refinement 'SHELXL-2014/7 (Sheldrick, 2014)'
_computing_structure_solution 'SHELXT (Sheldrick, 2014)'
_diffrn_ambient_temperature 100(2)
_diffrn_detector 'CCD area detector (Apex2)'
_diffrn_detector_area_resol_mean 8.333
_diffrn_measured_fraction_theta_full 0.989
_diffrn_measured_fraction_theta_max 0.967
_diffrn_measurement_device_type 'Bruker X8-APEX II'
_diffrn_measurement_method '\f and \w scans'
_diffrn_radiation_monochromator graphite
_diffrn_radiation_type MoK\a
_diffrn_radiation_wavelength 0.71073
_diffrn_reflns_av_R_equivalents 0.1026
_diffrn_reflns_av_unetI/netI 0.0772
_diffrn_reflns_Laue_measured_fraction_full 0.989
_diffrn_reflns_Laue_measured_fraction_max 0.967
_diffrn_reflns_limit_h_max 37
_diffrn_reflns_limit_h_min -35
_diffrn_reflns_limit_k_max 35
_diffrn_reflns_limit_k_min -42
_diffrn_reflns_limit_l_max 14
_diffrn_reflns_limit_l_min -14
_diffrn_reflns_number 76970
_diffrn_reflns_point_group_measured_fraction_full 0.989
_diffrn_reflns_point_group_measured_fraction_max 0.967
_diffrn_reflns_theta_full 26.000
_diffrn_reflns_theta_max 26.818
_diffrn_reflns_theta_min 2.996
_diffrn_source 'rotating-anode (Nonius FR-591)'
_exptl_absorpt_coefficient_mu 0.089
_exptl_absorpt_correction_T_max 1.0000
_exptl_absorpt_correction_T_min 0.9415
_exptl_absorpt_correction_type analytical
_exptl_absorpt_process_details 'SadAbs 2012/1 (Bruker AXS)'
_exptl_crystal_colour colourless
_exptl_crystal_density_diffrn 1.159
_exptl_crystal_description needle
_exptl_crystal_F_000 4212
_exptl_crystal_size_max 0.526
_exptl_crystal_size_mid 0.183
_exptl_crystal_size_min 0.128
_refine_diff_density_max 0.418
_refine_diff_density_min -0.234
_refine_diff_density_rms 0.049
_refine_ls_extinction_method none
_refine_ls_goodness_of_fit_ref 1.009
_refine_ls_hydrogen_treatment constr
_refine_ls_matrix_type full
_refine_ls_number_parameters 826
_refine_ls_number_reflns 11703
_refine_ls_number_restraints 73
_refine_ls_restrained_S_all 1.008
_refine_ls_R_factor_all 0.1152
_refine_ls_R_factor_gt 0.0565
_refine_ls_shift/su_max 0.000
_refine_ls_shift/su_mean 0.000
_refine_ls_structure_factor_coef Fsqd
_refine_ls_weighting_details 'w=1/[\s^2^(Fo^2^)+(0.0530P)^2^+3.8905P] where P=(Fo^2^+2Fc^2^)/3'
_refine_ls_weighting_scheme calc
_refine_ls_wR_factor_gt 0.1112
_refine_ls_wR_factor_ref 0.1326
_reflns_Friedel_coverage 0.000
_reflns_number_gt 7211
_reflns_number_total 11703
_reflns_threshold_expression 'I > 2\s(I)'
_cod_data_source_file jo7b03227_si_002.cif
_cod_data_source_block cmpd_1
_cod_depositor_comments 'Adding full bibliography for 4033539.cif.'
_cod_original_cell_volume 11286(15)
_cod_database_code 4033539
_shelx_shelxl_version_number 2014/7
_shelx_space_group_comment
;
The symmetry employed for this shelxl refinement is uniquely defined
by the following loop, which should always be used as a source of
symmetry information in preference to the above space-group names.
They are only intended as comments.
;
_shelx_estimated_absorpt_t_min 0.955
_shelx_estimated_absorpt_t_max 0.989

loop_
_space_group_symop_operation_xyz
'x, y, z'
'-x+1/2, -y+1/2, z'
'x+1/2, -y, -z+1/2'
'-x, y+1/2, -z+1/2'
'-x, -y, -z'
'x-1/2, y-1/2, -z'
'-x-1/2, y, z-1/2'
'x, -y-1/2, z-1/2'

loop_
_atom_site_label
_atom_site_type_symbol
_atom_site_fract_x
_atom_site_fract_y
_atom_site_fract_z
_atom_site_U_iso_or_equiv
_atom_site_adp_type
_atom_site_occupancy
_atom_site_site_symmetry_order
_atom_site_calc_flag
_atom_site_refinement_flags_posn
_atom_site_refinement_flags_adp
_atom_site_refinement_flags_occupancy
_atom_site_disorder_assembly
_atom_site_disorder_group
C32 C 0.74969(8) 0.08207(7) 0.57435(18) 0.0290(5) Uani 1 1 d . . . . .
H32 H 0.7271 0.0648 0.6056 0.035 Uiso 1 1 calc R U . . .
C31 C 0.75482(9) 0.11983(7) 0.6198(2) 0.0409(6) Uani 1 1 d . . . . .
H31 H 0.7356 0.1285 0.6816 0.049 Uiso 1 1 calc R U . . .
C30 C 0.78746(9) 0.14475(8) 0.5764(3) 0.0494(7) Uani 1 1 d . . . . .
H30 H 0.7910 0.1707 0.6079 0.059 Uiso 1 1 calc R U . . .
C19 C 0.75238(8) -0.10946(7) 0.66639(18) 0.0329(5) Uani 1 1 d . . . . .
H19A H 0.7208 -0.1109 0.6934 0.049 Uiso 1 1 calc R U . . .
H19B H 0.7642 -0.0826 0.6798 0.049 Uiso 1 1 calc R U . . .
H19C H 0.7709 -0.1287 0.7098 0.049 Uiso 1 1 calc R U . . .
C18 C 0.80381(7) -0.11634(7) 0.4931(2) 0.0360(6) Uani 1 1 d . . . . .
H18A H 0.8049 -0.1221 0.4090 0.054 Uiso 1 1 calc R U . . .
H18B H 0.8225 -0.1357 0.5356 0.054 Uiso 1 1 calc R U . . .
H18C H 0.8155 -0.0895 0.5073 0.054 Uiso 1 1 calc R U . . .
C17 C 0.75439(7) -0.11899(6) 0.53614(17) 0.0199(4) Uani 1 1 d . . . . .
C16 C 0.67191(6) -0.03199(6) 0.35061(16) 0.0167(4) Uani 1 1 d . . . . .
C15 C 0.64388(6) -0.00328(6) 0.29478(16) 0.0176(4) Uani 1 1 d . . . . .
C14 C 0.60257(6) -0.01476(6) 0.24268(16) 0.0190(4) Uani 1 1 d . . . . .
C13 C 0.65700(7) 0.03685(6) 0.29312(17) 0.0195(4) Uani 1 1 d . . . . .
C12 C 0.71295(6) -0.02073(6) 0.40553(16) 0.0171(4) Uani 1 1 d . . . . .
C11 C 0.65827(6) -0.07219(6) 0.35377(16) 0.0173(4) Uani 1 1 d . . . . .
C10 C 0.61715(7) -0.08323(6) 0.29488(17) 0.0218(5) Uani 1 1 d . . . . .
H10 H 0.6084 -0.1104 0.2927 0.026 Uiso 1 1 calc R U . . .
C9 C 0.59068(7) -0.05577(6) 0.24254(17) 0.0216(5) Uani 1 1 d . . . . .
H9 H 0.5635 -0.0640 0.2047 0.026 Uiso 1 1 calc R U . . .
C8 C 0.57477(7) 0.01422(6) 0.19370(17) 0.0227(5) Uani 1 1 d . . . . .
H8 H 0.5468 0.0064 0.1592 0.027 Uiso 1 1 calc R U . . .
C7 C 0.58638(7) 0.05416(6) 0.19332(17) 0.0221(5) Uani 1 1 d D . . . .
C6 C 0.62795(7) 0.06476(6) 0.24220(18) 0.0233(5) Uani 1 1 d . . . . .
H6 H 0.6369 0.0919 0.2409 0.028 Uiso 1 1 calc R U . . .
C5 C 0.69992(7) 0.04722(6) 0.34212(18) 0.0227(5) Uani 1 1 d . . . . .
H5 H 0.7097 0.0741 0.3382 0.027 Uiso 1 1 calc R U . . .
C4 C 0.72714(6) 0.02012(6) 0.39392(16) 0.0190(4) Uani 1 1 d . . . . .
C3 C 0.73784(6) -0.04932(6) 0.46604(16) 0.0186(4) Uani 1 1 d . . . . .
H3 H 0.7647 -0.0414 0.5061 0.022 Uiso 1 1 calc R U . . .
C2 C 0.72487(6) -0.08898(6) 0.47003(16) 0.0174(4) Uani 1 1 d . . . . .
C1 C 0.68515(6) -0.09978(6) 0.41274(16) 0.0179(4) Uani 1 1 d . . . . .
H1 H 0.6760 -0.1268 0.4137 0.021 Uiso 1 1 calc R U . . .
N1 N 0.77091(5) 0.03072(5) 0.43657(15) 0.0210(4) Uani 1 1 d . . . . .
C29 C 0.81504(9) 0.13204(8) 0.4870(3) 0.0473(7) Uani 1 1 d . . . . .
H29 H 0.8378 0.1493 0.4572 0.057 Uiso 1 1 calc R U . . .
C28 C 0.81020(8) 0.09462(7) 0.4398(2) 0.0317(5) Uani 1 1 d . . . . .
H28 H 0.8294 0.0863 0.3775 0.038 Uiso 1 1 calc R U . . .
C27 C 0.77724(7) 0.06925(6) 0.48354(18) 0.0225(5) Uani 1 1 d . . . . .
C26 C 0.84719(7) 0.00405(6) 0.45696(18) 0.0233(5) Uani 1 1 d . . . . .
H26 H 0.8492 0.0159 0.5324 0.028 Uiso 1 1 calc R U . . .
C25 C 0.88254(7) -0.01875(6) 0.41566(19) 0.0244(5) Uani 1 1 d . . . . .
H25 H 0.9088 -0.0227 0.4629 0.029 Uiso 1 1 calc R U . . .
C24 C 0.88019(7) -0.03608(6) 0.30547(18) 0.0239(5) Uani 1 1 d . . . . .
H24 H 0.9045 -0.0520 0.2774 0.029 Uiso 1 1 calc R U . . .
C23 C 0.84219(7) -0.02990(6) 0.23730(18) 0.0232(5) Uani 1 1 d . . . . .
H23 H 0.8404 -0.0416 0.1617 0.028 Uiso 1 1 calc R U . . .
C22 C 0.80672(7) -0.00678(6) 0.27782(17) 0.0213(5) Uani 1 1 d . . . . .
H22 H 0.7809 -0.0022 0.2295 0.026 Uiso 1 1 calc R U . . .
C21 C 0.80874(6) 0.00984(6) 0.38897(17) 0.0189(4) Uani 1 1 d . . . . .
C20 C 0.73823(7) -0.16145(6) 0.51881(19) 0.0285(5) Uani 1 1 d . . . . .
H20A H 0.7386 -0.1679 0.4351 0.043 Uiso 1 1 calc R U . . .
H20B H 0.7072 -0.1642 0.5491 0.043 Uiso 1 1 calc R U . . .
H20C H 0.7585 -0.1796 0.5610 0.043 Uiso 1 1 calc R U . . .
C33A C 0.55446(11) 0.08487(10) 0.1393(3) 0.0234(7) Uani 0.876(4) 1 d D U P A 1
C34A C 0.56865(9) 0.12728(8) 0.1637(2) 0.0350(8) Uani 0.876(4) 1 d . . P A 1
H34A H 0.5461 0.1455 0.1303 0.052 Uiso 0.876(4) 1 calc R U P A 1
H34B H 0.5984 0.1323 0.1281 0.052 Uiso 0.876(4) 1 calc R U P A 1
H34C H 0.5706 0.1315 0.2486 0.052 Uiso 0.876(4) 1 calc R U P A 1
C35A C 0.50638(8) 0.07867(8) 0.1856(2) 0.0304(7) Uani 0.876(4) 1 d . . P A 1
H35A H 0.4864 0.0994 0.1545 0.046 Uiso 0.876(4) 1 calc R U P A 1
H35B H 0.5066 0.0800 0.2714 0.046 Uiso 0.876(4) 1 calc R U P A 1
H35C H 0.4952 0.0526 0.1607 0.046 Uiso 0.876(4) 1 calc R U P A 1
C36A C 0.55488(9) 0.07814(9) 0.0064(2) 0.0313(8) Uani 0.876(4) 1 d . . P A 1
H36A H 0.5354 0.0979 -0.0317 0.047 Uiso 0.876(4) 1 calc R U P A 1
H36B H 0.5434 0.0515 -0.0110 0.047 Uiso 0.876(4) 1 calc R U P A 1
H36C H 0.5861 0.0807 -0.0230 0.047 Uiso 0.876(4) 1 calc R U P A 1
C33B C 0.5529(7) 0.0788(7) 0.1182(19) 0.0243(18) Uani 0.124(4) 1 d D U P A 2
C36B C 0.5799(9) 0.1043(8) 0.025(3) 0.079(10) Uani 0.124(4) 1 d D . P A 2
H36D H 0.5585 0.1206 -0.0200 0.118 Uiso 0.124(4) 1 calc R U P A 2
H36E H 0.5963 0.0865 -0.0285 0.118 Uiso 0.124(4) 1 calc R U P A 2
H36F H 0.6017 0.1216 0.0652 0.118 Uiso 0.124(4) 1 calc R U P A 2
C34B C 0.5340(10) 0.1082(8) 0.216(2) 0.073(9) Uani 0.124(4) 1 d D U P A 2
H34D H 0.5082 0.1233 0.1841 0.110 Uiso 0.124(4) 1 calc R U P A 2
H34E H 0.5581 0.1266 0.2395 0.110 Uiso 0.124(4) 1 calc R U P A 2
H34F H 0.5239 0.0929 0.2841 0.110 Uiso 0.124(4) 1 calc R U P A 2
C35B C 0.5115(8) 0.0589(7) 0.053(2) 0.058(7) Uani 0.124(4) 1 d D U P A 2
H35D H 0.4959 0.0788 0.0050 0.087 Uiso 0.124(4) 1 calc R U P A 2
H35E H 0.4902 0.0480 0.1107 0.087 Uiso 0.124(4) 1 calc R U P A 2
H35F H 0.5226 0.0374 0.0023 0.087 Uiso 0.124(4) 1 calc R U P A 2
C1_1 C 0.37946(7) 0.18946(6) 0.27298(16) 0.0185(4) Uani 1 1 d . . . . .
H1_1 H 0.3494 0.1816 0.2533 0.022 Uiso 1 1 calc R U . . .
N1_1 N 0.53085(5) 0.26125(5) 0.33264(15) 0.0238(4) Uani 1 1 d . . . . .
C2_1 C 0.39445(6) 0.22671(6) 0.23938(16) 0.0174(4) Uani 1 1 d . . . . .
C3_1 C 0.43898(6) 0.23733(6) 0.26758(16) 0.0184(4) Uani 1 1 d . . . . .
H3_1 H 0.4501 0.2624 0.2424 0.022 Uiso 1 1 calc R U . . .
C4_1 C 0.51369(7) 0.22349(6) 0.36534(17) 0.0201(4) Uani 1 1 d . . . . .
C5_1 C 0.54013(7) 0.19792(6) 0.42592(18) 0.0236(5) Uani 1 1 d . . . . .
H5_1 H 0.5699 0.2060 0.4479 0.028 Uiso 1 1 calc R U . . .
C6_1 C 0.55271(7) 0.13196(6) 0.51611(18) 0.0263(5) Uani 1 1 d . . . . .
H6_1 H 0.5831 0.1393 0.5348 0.032 Uiso 1 1 calc R U . . .
C7_1 C 0.53742(8) 0.09452(6) 0.54721(17) 0.0259(5) Uani 1 1 d . . . . .
C8_1 C 0.49277(7) 0.08467(6) 0.52117(17) 0.0247(5) Uani 1 1 d . . . . .
H8_1 H 0.4816 0.0594 0.5443 0.030 Uiso 1 1 calc R U . . .
C9_1 C 0.41852(7) 0.09978(6) 0.43039(17) 0.0221(5) Uani 1 1 d . . . . .
H9_1 H 0.4070 0.0745 0.4528 0.027 Uiso 1 1 calc R U . . .
C10_1 C 0.39179(7) 0.12471(6) 0.36908(17) 0.0214(5) Uani 1 1 d . . . . .
H10_1 H 0.3620 0.1165 0.3481 0.026 Uiso 1 1 calc R U . . .
C11_1 C 0.40714(6) 0.16314(6) 0.33489(16) 0.0169(4) Uani 1 1 d . . . . .
C12_1 C 0.46781(6) 0.21263(6) 0.33125(16) 0.0177(4) Uani 1 1 d . . . . .
C13_1 C 0.52493(7) 0.15917(6) 0.45818(17) 0.0212(5) Uani 1 1 d . . . . .
C14_1 C 0.46379(7) 0.11050(6) 0.46234(16) 0.0195(4) Uani 1 1 d . . . . .
C15_1 C 0.48005(7) 0.14833(6) 0.42932(16) 0.0188(4) Uani 1 1 d . . . . .
C16_1 C 0.45170(6) 0.17495(6) 0.36563(15) 0.0166(4) Uani 1 1 d . . . . .
C21_1 C 0.57084(7) 0.26414(7) 0.26498(19) 0.0265(5) Uani 1 1 d . . . . .
C22_1 C 0.60041(7) 0.29591(7) 0.2794(2) 0.0374(6) Uani 1 1 d . . . . .
H22_1 H 0.5939 0.3158 0.3360 0.045 Uiso 1 1 calc R U . . .
C23_1 C 0.63918(9) 0.29857(9) 0.2118(3) 0.0584(8) Uani 1 1 d . . . . .
H23_1 H 0.6591 0.3206 0.2212 0.070 Uiso 1 1 calc R U . . .
C24_1 C 0.64922(10) 0.26990(10) 0.1315(3) 0.0697(10) Uani 1 1 d . . . . .
H24_1 H 0.6762 0.2717 0.0860 0.084 Uiso 1 1 calc R U . . .
C25_1 C 0.62014(10) 0.23837(9) 0.1168(3) 0.0564(8) Uani 1 1 d . . . . .
H25_1 H 0.6270 0.2185 0.0605 0.068 Uiso 1 1 calc R U . . .
C26_1 C 0.58114(8) 0.23538(7) 0.1827(2) 0.0356(6) Uani 1 1 d . . . . .
H26_1 H 0.5612 0.2135 0.1717 0.043 Uiso 1 1 calc R U . . .
C27_1 C 0.50636(7) 0.29536(6) 0.36738(17) 0.0199(4) Uani 1 1 d . . . . .
C28_1 C 0.50145(7) 0.32730(6) 0.29115(18) 0.0222(5) Uani 1 1 d . . . . .
H28_1 H 0.5172 0.3275 0.2185 0.027 Uiso 1 1 calc R U . . .
C29_1 C 0.47377(7) 0.35858(6) 0.32109(18) 0.0226(5) Uani 1 1 d . . . . .
H29_1 H 0.4705 0.3803 0.2686 0.027 Uiso 1 1 calc R U . . .
C30_1 C 0.45059(7) 0.35887(6) 0.42631(18) 0.0252(5) Uani 1 1 d . . . . .
H30_1 H 0.4310 0.3803 0.4457 0.030 Uiso 1 1 calc R U . . .
C31_1 C 0.45620(7) 0.32751(6) 0.50311(18) 0.0241(5) Uani 1 1 d . . . . .
H31_1 H 0.4408 0.3276 0.5764 0.029 Uiso 1 1 calc R U . . .
C32_1 C 0.48397(7) 0.29605(6) 0.47395(17) 0.0222(5) Uani 1 1 d . . . . .
H32_1 H 0.4878 0.2747 0.5275 0.027 Uiso 1 1 calc R U . . .
C17A_1 C 0.3626(3) 0.2561(3) 0.1805(6) 0.0182(11) Uani 0.830(6) 1 d . U P B 1
C18A_1 C 0.38770(11) 0.27713(12) 0.0785(3) 0.0376(10) Uani 0.830(6) 1 d . . P B 1
H18A_1 H 0.3670 0.2959 0.0403 0.056 Uiso 0.830(6) 1 calc R U P B 1
H18B_1 H 0.3979 0.2573 0.0214 0.056 Uiso 0.830(6) 1 calc R U P B 1
H18C_1 H 0.4141 0.2915 0.1094 0.056 Uiso 0.830(6) 1 calc R U P B 1
C19A_1 C 0.32039(10) 0.23709(9) 0.1303(3) 0.0416(11) Uani 0.830(6) 1 d . . P B 1
H19A_1 H 0.3029 0.2570 0.0867 0.062 Uiso 0.830(6) 1 calc R U P B 1
H19B_1 H 0.3017 0.2265 0.1941 0.062 Uiso 0.830(6) 1 calc R U P B 1
H19C_1 H 0.3292 0.2155 0.0774 0.062 Uiso 0.830(6) 1 calc R U P B 1
C20A_1 C 0.34940(13) 0.28766(11) 0.2694(3) 0.0392(9) Uani 0.830(6) 1 d . . P B 1
H20A_1 H 0.3293 0.3072 0.2322 0.059 Uiso 0.830(6) 1 calc R U P B 1
H20B_1 H 0.3769 0.3010 0.2981 0.059 Uiso 0.830(6) 1 calc R U P B 1
H20C_1 H 0.3335 0.2752 0.3353 0.059 Uiso 0.830(6) 1 calc R U P B 1
C17B_1 C 0.3681(15) 0.2586(15) 0.165(4) 0.018(2) Uani 0.170(6) 1 d . U P B 2
C18B_1 C 0.3884(7) 0.2964(6) 0.142(2) 0.059(6) Uani 0.170(6) 1 d . . P B 2
H18D_1 H 0.3673 0.3128 0.0964 0.088 Uiso 0.170(6) 1 calc R U P B 2
H18E_1 H 0.4167 0.2926 0.0976 0.088 Uiso 0.170(6) 1 calc R U P B 2
H18F_1 H 0.3953 0.3096 0.2165 0.088 Uiso 0.170(6) 1 calc R U P B 2
C19B_1 C 0.3495(6) 0.2374(5) 0.0564(15) 0.050(5) Uani 0.170(6) 1 d . U P B 2
H19D_1 H 0.3268 0.2543 0.0181 0.075 Uiso 0.170(6) 1 calc R U P B 2
H19E_1 H 0.3354 0.2123 0.0798 0.075 Uiso 0.170(6) 1 calc R U P B 2
H19F_1 H 0.3745 0.2321 0.0017 0.075 Uiso 0.170(6) 1 calc R U P B 2
C20B_1 C 0.3230(7) 0.2656(8) 0.250(2) 0.075(9) Uani 0.170(6) 1 d . . P B 2
H20D_1 H 0.3053 0.2881 0.2205 0.112 Uiso 0.170(6) 1 calc R U P B 2
H20E_1 H 0.3332 0.2712 0.3302 0.112 Uiso 0.170(6) 1 calc R U P B 2
H20F_1 H 0.3041 0.2416 0.2498 0.112 Uiso 0.170(6) 1 calc R U P B 2
C35A_1 C 0.5374(4) 0.0439(4) 0.7162(9) 0.047(3) Uani 0.489(19) 1 d . . P C 1
H35A_1 H 0.5571 0.0247 0.7561 0.070 Uiso 0.489(19) 1 calc R U P C 1
H35B_1 H 0.5100 0.0304 0.6875 0.070 Uiso 0.489(19) 1 calc R U P C 1
H35C_1 H 0.5287 0.0649 0.7713 0.070 Uiso 0.489(19) 1 calc R U P C 1
C33A_1 C 0.5628(4) 0.0620(4) 0.6140(11) 0.0217(15) Uani 0.489(19) 1 d . U P C 1
C34A_1 C 0.6067(4) 0.0797(3) 0.6606(15) 0.055(3) Uani 0.489(19) 1 d . . P C 1
H34A_1 H 0.6240 0.0591 0.7020 0.082 Uiso 0.489(19) 1 calc R U P C 1
H34B_1 H 0.5996 0.1014 0.7148 0.082 Uiso 0.489(19) 1 calc R U P C 1
H34C_1 H 0.6248 0.0899 0.5952 0.082 Uiso 0.489(19) 1 calc R U P C 1
C36A_1 C 0.5752(8) 0.0297(7) 0.526(2) 0.034(3) Uani 0.489(19) 1 d . U P C 1
H36A_1 H 0.5944 0.0097 0.5637 0.052 Uiso 0.489(19) 1 calc R U P C 1
H36B_1 H 0.5919 0.0416 0.4599 0.052 Uiso 0.489(19) 1 calc R U P C 1
H36C_1 H 0.5474 0.0171 0.4963 0.052 Uiso 0.489(19) 1 calc R U P C 1
C35B_1 C 0.5552(5) 0.0585(4) 0.7263(8) 0.045(3) Uani 0.511(19) 1 d D . P C 2
H35D_1 H 0.5747 0.0390 0.7658 0.067 Uiso 0.511(19) 1 calc R U P C 2
H35E_1 H 0.5240 0.0484 0.7230 0.067 Uiso 0.511(19) 1 calc R U P C 2
H35F_1 H 0.5558 0.0836 0.7698 0.067 Uiso 0.511(19) 1 calc R U P C 2
C36B_1 C 0.5692(7) 0.0257(6) 0.534(2) 0.030(2) Uani 0.511(19) 1 d D U P C 2
H36D_1 H 0.5916 0.0070 0.5655 0.045 Uiso 0.511(19) 1 calc R U P C 2
H36E_1 H 0.5751 0.0301 0.4507 0.045 Uiso 0.511(19) 1 calc R U P C 2
H36F_1 H 0.5385 0.0148 0.5443 0.045 Uiso 0.511(19) 1 calc R U P C 2
C34B_1 C 0.6216(3) 0.0793(2) 0.6049(10) 0.037(2) Uani 0.511(19) 1 d D . P C 2
H34D_1 H 0.6403 0.0591 0.6436 0.056 Uiso 0.511(19) 1 calc R U P C 2
H34E_1 H 0.6234 0.1043 0.6489 0.056 Uiso 0.511(19) 1 calc R U P C 2
H34F_1 H 0.6327 0.0836 0.5249 0.056 Uiso 0.511(19) 1 calc R U P C 2
C33B_1 C 0.5729(4) 0.0655(4) 0.6008(10) 0.0213(15) Uani 0.511(19) 1 d D U P C 2
Cl1_2 Cl 0.67656(12) 0.15852(10) 0.4072(3) 0.0705(9) Uani 0.25 1 d . . P D -1
Cl2_2 Cl 0.73282(12) 0.22212(13) 0.3374(4) 0.0999(14) Uani 0.25 1 d . . P D -1
C1_2 C 0.6802(4) 0.2010(5) 0.3491(11) 0.082(5) Uani 0.25 1 d . . P D -1
H1A_2 H 0.6607 0.2194 0.3947 0.098 Uiso 0.25 1 calc R U P D -1
H1B_2 H 0.6670 0.1993 0.2693 0.098 Uiso 0.25 1 calc R U P D -1

loop_
_atom_site_aniso_label
_atom_site_aniso_U_11
_atom_site_aniso_U_22
_atom_site_aniso_U_33
_atom_site_aniso_U_23
_atom_site_aniso_U_13
_atom_site_aniso_U_12
C32 0.0325(12) 0.0272(14) 0.0273(11) -0.0019(10) -0.0020(10) 0.0005(10)
C31 0.0486(15) 0.0353(16) 0.0389(14) -0.0145(12) -0.0043(13) 0.0090(13)
C30 0.0553(17) 0.0246(15) 0.0684(19) -0.0163(13) -0.0085(16) -0.0056(14)
C19 0.0434(13) 0.0315(14) 0.0238(11) 0.0015(10) -0.0100(11) 0.0068(11)
C18 0.0229(12) 0.0366(15) 0.0485(15) 0.0108(12) -0.0020(11) 0.0040(11)
C17 0.0203(10) 0.0195(12) 0.0200(10) 0.0006(8) -0.0035(9) 0.0019(9)
C16 0.0194(10) 0.0190(12) 0.0116(9) -0.0012(8) 0.0043(8) 0.0008(9)
C15 0.0193(10) 0.0184(12) 0.0153(9) -0.0011(8) 0.0033(8) 0.0016(9)
C14 0.0199(10) 0.0220(12) 0.0151(9) -0.0013(8) 0.0013(8) 0.0019(9)
C13 0.0228(10) 0.0194(12) 0.0163(9) 0.0010(8) 0.0031(9) 0.0022(9)
C12 0.0182(10) 0.0185(12) 0.0145(9) -0.0019(8) 0.0023(8) -0.0008(9)
C11 0.0163(10) 0.0216(12) 0.0139(9) -0.0013(8) 0.0033(8) -0.0003(9)
C10 0.0233(11) 0.0199(12) 0.0222(10) -0.0004(9) -0.0006(9) -0.0030(9)
C9 0.0192(10) 0.0244(13) 0.0213(10) -0.0019(9) -0.0019(9) -0.0013(9)
C8 0.0206(10) 0.0306(14) 0.0170(10) -0.0003(9) -0.0009(9) 0.0046(10)
C7 0.0253(11) 0.0228(13) 0.0183(10) 0.0012(9) 0.0034(9) 0.0065(9)
C6 0.0283(11) 0.0179(12) 0.0238(11) 0.0008(9) 0.0031(9) 0.0019(9)
C5 0.0256(11) 0.0183(12) 0.0242(11) -0.0016(9) 0.0033(9) -0.0027(9)
C4 0.0203(10) 0.0185(12) 0.0180(10) -0.0021(8) 0.0020(8) -0.0008(9)
C3 0.0175(10) 0.0237(12) 0.0147(9) -0.0008(8) -0.0001(8) -0.0003(9)
C2 0.0169(10) 0.0208(12) 0.0144(9) -0.0007(8) 0.0033(8) 0.0002(9)
C1 0.0197(10) 0.0177(12) 0.0163(9) 0.0014(8) 0.0032(8) -0.0005(9)
N1 0.0185(9) 0.0182(10) 0.0265(9) -0.0063(7) -0.0013(7) -0.0023(7)
C29 0.0466(15) 0.0266(16) 0.0688(19) -0.0042(13) -0.0004(15) -0.0111(12)
C28 0.0319(12) 0.0236(14) 0.0396(13) -0.0007(10) 0.0001(11) -0.0052(11)
C27 0.0248(11) 0.0197(12) 0.0230(10) -0.0017(9) -0.0044(9) -0.0003(9)
C26 0.0237(11) 0.0236(13) 0.0225(10) -0.0043(9) 0.0001(9) -0.0048(9)
C25 0.0192(11) 0.0251(13) 0.0290(11) -0.0037(9) -0.0007(9) -0.0047(9)
C24 0.0207(10) 0.0236(13) 0.0274(11) -0.0048(9) 0.0050(9) -0.0020(9)
C23 0.0250(11) 0.0227(13) 0.0218(10) -0.0040(9) 0.0044(9) -0.0067(9)
C22 0.0217(10) 0.0212(12) 0.0209(10) 0.0013(9) -0.0009(9) -0.0052(9)
C21 0.0191(10) 0.0149(11) 0.0226(10) -0.0006(8) 0.0012(9) -0.0041(9)
C20 0.0320(12) 0.0211(13) 0.0324(12) 0.0027(10) -0.0082(10) 0.0051(10)
C33A 0.0285(12) 0.0214(15) 0.0202(14) -0.0031(11) -0.0007(11) 0.0069(11)
C34A 0.0384(16) 0.0269(17) 0.0396(16) 0.0007(12) -0.0108(13) 0.0119(13)
C35A 0.0275(14) 0.0339(17) 0.0297(14) 0.0031(12) 0.0037(11) 0.0130(12)
C36A 0.0345(16) 0.0390(19) 0.0206(13) 0.0046(12) -0.0012(12) 0.0179(14)
C33B 0.029(3) 0.021(3) 0.023(3) -0.003(3) -0.001(3) 0.009(3)
C36B 0.08(2) 0.040(17) 0.11(3) 0.039(16) -0.045(19) -0.016(15)
C34B 0.072(10) 0.073(10) 0.074(10) 0.001(6) 0.000(6) 0.004(6)
C35B 0.053(8) 0.060(9) 0.061(9) 0.007(6) -0.005(6) 0.004(6)
C1_1 0.0205(10) 0.0193(12) 0.0156(9) -0.0021(8) 0.0002(8) -0.0009(9)
N1_1 0.0202(9) 0.0172(10) 0.0340(10) 0.0000(8) 0.0029(8) -0.0014(8)
C2_1 0.0233(10) 0.0175(12) 0.0113(9) -0.0018(8) -0.0004(8) 0.0035(9)
C3_1 0.0245(10) 0.0154(11) 0.0154(9) -0.0006(8) 0.0006(8) -0.0022(9)
C4_1 0.0215(10) 0.0151(12) 0.0239(10) -0.0007(8) 0.0005(9) 0.0000(9)
C5_1 0.0221(11) 0.0214(13) 0.0273(11) -0.0036(9) -0.0040(9) 0.0005(9)
C6_1 0.0281(12) 0.0255(13) 0.0251(11) -0.0055(9) -0.0073(10) 0.0063(10)
C7_1 0.0399(13) 0.0198(13) 0.0180(10) -0.0030(9) -0.0066(10) 0.0092(10)
C8_1 0.0393(13) 0.0179(12) 0.0168(10) 0.0014(8) 0.0003(10) 0.0039(10)
C9_1 0.0313(12) 0.0160(12) 0.0191(10) 0.0013(8) 0.0043(9) -0.0038(9)
C10_1 0.0246(11) 0.0205(12) 0.0191(10) -0.0009(9) 0.0026(9) -0.0052(9)
C11_1 0.0216(10) 0.0166(11) 0.0124(9) -0.0030(8) 0.0023(8) -0.0012(9)
C12_1 0.0216(10) 0.0160(12) 0.0154(9) -0.0007(8) 0.0013(8) -0.0005(9)
C13_1 0.0249(11) 0.0200(12) 0.0186(10) -0.0028(8) -0.0034(9) 0.0034(9)
C14_1 0.0290(11) 0.0172(12) 0.0124(9) -0.0007(8) 0.0032(9) 0.0022(9)
C15_1 0.0279(11) 0.0159(12) 0.0126(9) -0.0035(8) 0.0005(8) 0.0026(9)
C16_1 0.0233(10) 0.0164(11) 0.0100(9) -0.0019(8) 0.0026(8) 0.0014(9)
C21_1 0.0199(10) 0.0289(14) 0.0308(12) 0.0066(10) -0.0010(9) 0.0017(10)
C22_1 0.0243(12) 0.0351(15) 0.0528(15) 0.0046(12) 0.0015(11) -0.0045(11)
C23_1 0.0317(14) 0.052(2) 0.092(2) 0.0131(18) 0.0129(16) -0.0052(14)
C24_1 0.0475(18) 0.063(2) 0.098(3) 0.019(2) 0.0403(18) 0.0098(17)
C25_1 0.0592(18) 0.051(2) 0.0592(19) 0.0047(15) 0.0244(16) 0.0173(16)
C26_1 0.0366(13) 0.0338(15) 0.0365(13) 0.0031(11) 0.0051(11) 0.0057(11)
C27_1 0.0185(10) 0.0166(12) 0.0247(10) 0.0001(9) -0.0034(9) -0.0027(9)
C28_1 0.0224(10) 0.0203(12) 0.0237(10) 0.0006(9) -0.0001(9) -0.0039(9)
C29_1 0.0273(11) 0.0150(12) 0.0254(11) 0.0027(9) -0.0033(9) -0.0038(9)
C30_1 0.0247(11) 0.0189(12) 0.0320(12) -0.0046(9) -0.0018(10) 0.0003(9)
C31_1 0.0282(11) 0.0221(13) 0.0221(11) -0.0010(9) 0.0012(9) -0.0057(10)
C32_1 0.0256(11) 0.0175(12) 0.0235(11) 0.0022(9) -0.0047(9) -0.0043(9)
C17A_1 0.020(2) 0.0195(17) 0.015(2) 0.0042(16) 0.0000(16) 0.0006(16)
C18A_1 0.0357(17) 0.046(2) 0.0311(18) 0.0233(16) 0.0033(15) 0.0138(17)
C19A_1 0.0365(18) 0.0321(19) 0.056(2) 0.0114(15) -0.0261(17) 0.0005(14)
C20A_1 0.047(2) 0.039(2) 0.0322(16) -0.0019(14) -0.0047(16) 0.0230(17)
C17B_1 0.019(4) 0.019(3) 0.015(4) 0.003(3) -0.001(3) 0.000(3)
C18B_1 0.073(13) 0.040(12) 0.063(14) 0.011(10) -0.024(11) 0.007(10)
C19B_1 0.055(7) 0.052(7) 0.043(7) 0.003(5) -0.013(5) 0.008(5)
C20B_1 0.051(12) 0.10(2) 0.076(15) 0.044(14) 0.010(12) 0.046(13)
C35A_1 0.052(6) 0.061(8) 0.027(4) 0.020(4) 0.004(4) 0.027(4)
C33A_1 0.022(3) 0.021(2) 0.022(2) -0.0003(19) 0.001(2) 0.005(2)
C34A_1 0.044(6) 0.040(4) 0.080(8) 0.020(5) -0.034(5) 0.003(4)
C36A_1 0.041(5) 0.030(4) 0.032(4) 0.002(3) 0.003(3) 0.016(3)
C35B_1 0.064(7) 0.048(6) 0.022(3) 0.006(3) 0.005(4) 0.037(5)
C36B_1 0.036(5) 0.023(4) 0.030(4) 0.000(4) 0.001(4) 0.011(3)
C34B_1 0.034(4) 0.023(3) 0.055(5) 0.002(3) -0.019(3) 0.012(3)
C33B_1 0.023(4) 0.022(3) 0.019(3) 0.005(2) 0.000(3) 0.006(3)
Cl1_2 0.072(2) 0.065(2) 0.075(2) -0.0226(18) 0.0043(18) 0.0160(17)
Cl2_2 0.065(2) 0.113(3) 0.122(4) 0.042(3) -0.007(2) -0.004(2)
C1_2 0.055(8) 0.145(15) 0.044(7) 0.003(8) 0.021(6) 0.011(9)

loop_
_atom_type_symbol
_atom_type_description
_atom_type_scat_dispersion_real
_atom_type_scat_dispersion_imag
_atom_type_scat_source
C C 0.0033 0.0016 'International Tables Vol C Tables 4.2.6.8 and 6.1.1.4'
H H 0.0000 0.0000 'International Tables Vol C Tables 4.2.6.8 and 6.1.1.4'
Cl Cl 0.1484 0.1585 'International Tables Vol C Tables 4.2.6.8 and 6.1.1.4'
N N 0.0061 0.0033 'International Tables Vol C Tables 4.2.6.8 and 6.1.1.4'

loop_
_exptl_crystal_face_index_h
_exptl_crystal_face_index_k
_exptl_crystal_face_index_l
_exptl_crystal_face_perp_dist
1.00 -1.00 0.00 0.0380
1.00 2.00 2.00 0.2540
-1.00 -2.00 -2.00 0.1630
2.00 -1.00 0.00 0.0420
-2.00 1.00 0.00 0.0640
0.00 1.00 1.00 0.2540
-1.00 2.00 2.00 0.2490
1.00 -2.00 -2.00 0.1720
2.00 1.00 2.00 0.2490
0.00 0.00 1.00 0.2630
2.00 1.00 0.00 0.0600
-2.00 -1.00 0.00 0.0750
-1.00 1.00 -2.00 0.1620
1.00 2.00 0.00 0.0840
-1.00 -2.00 0.00 0.0670

loop_
_geom_angle_atom_site_label_1
_geom_angle_atom_site_label_2
_geom_angle_atom_site_label_3
_geom_angle
C31 C32 C27 120.3(2)
C30 C31 C32 120.4(2)
C31 C30 C29 119.5(2)
C20 C17 C19 108.27(17)
C20 C17 C2 112.33(17)
C19 C17 C2 108.68(17)
C20 C17 C18 107.98(18)
C19 C17 C18 109.68(18)
C2 C17 C18 109.87(17)
C12 C16 C11 119.26(17)
C12 C16 C15 120.79(18)
C11 C16 C15 119.93(18)
C13 C15 C14 119.71(18)
C13 C15 C16 120.07(18)
C14 C15 C16 120.21(18)
C8 C14 C15 118.97(19)
C8 C14 C9 122.41(19)
C15 C14 C9 118.61(18)
C6 C13 C15 119.02(19)
C6 C13 C5 122.70(19)
C15 C13 C5 118.28(18)
C3 C12 C16 118.91(18)
C3 C12 C4 123.57(18)
C16 C12 C4 117.51(17)
C1 C11 C16 119.40(18)
C1 C11 C10 122.15(19)
C16 C11 C10 118.45(18)
C9 C10 C11 121.1(2)
C10 C9 C14 121.53(19)
C7 C8 C14 122.51(19)
C8 C7 C6 117.64(18)
C8 C7 C33A 120.5(2)
C6 C7 C33A 121.9(2)
C8 C7 C33B 111.4(9)
C6 C7 C33B 130.1(9)
C7 C6 C13 122.1(2)
C4 C5 C13 122.1(2)
C5 C4 N1 121.10(19)
C5 C4 C12 120.90(18)
N1 C4 C12 117.99(17)
C2 C3 C12 122.47(18)
C1 C2 C3 117.88(18)
C1 C2 C17 122.42(18)
C3 C2 C17 119.69(17)
C2 C1 C11 122.01(19)
C27 N1 C4 118.61(16)
C27 N1 C21 119.64(16)
C4 N1 C21 116.89(16)
C30 C29 C28 121.0(2)
C29 C28 C27 119.7(2)
C32 C27 C28 119.1(2)
C32 C27 N1 119.49(19)
C28 C27 N1 121.39(19)
C25 C26 C21 120.21(19)
C26 C25 C24 120.5(2)
C23 C24 C25 119.3(2)
C24 C23 C22 120.54(19)
C23 C22 C21 120.08(19)
C26 C21 C22 119.37(19)
C26 C21 N1 119.55(18)
C22 C21 N1 120.98(18)
C34A C33A C35A 108.7(2)
C34A C33A C7 113.3(2)
C35A C33A C7 109.7(2)
C34A C33A C36A 108.6(3)
C35A C33A C36A 109.3(3)
C7 C33A C36A 107.1(2)
C7 C33B C35B 121.7(17)
C7 C33B C36B 110.3(15)
C35B C33B C36B 107.4(18)
C7 C33B C34B 99.7(15)
C35B C33B C34B 108.9(19)
C36B C33B C34B 108(2)
C2_1 C1_1 C11_1 122.05(19)
C21_1 N1_1 C27_1 121.51(17)
C21_1 N1_1 C4_1 120.17(17)
C27_1 N1_1 C4_1 118.30(16)
C1_1 C2_1 C3_1 117.87(18)
C1_1 C2_1 C17A_1 121.1(3)
C3_1 C2_1 C17A_1 120.9(4)
C1_1 C2_1 C17B_1 127.7(17)
C3_1 C2_1 C17B_1 114.4(17)
C12_1 C3_1 C2_1 122.58(19)
C5_1 C4_1 N1_1 120.13(18)
C5_1 C4_1 C12_1 120.77(19)
N1_1 C4_1 C12_1 119.09(17)
C4_1 C5_1 C13_1 122.35(19)
C7_1 C6_1 C13_1 122.0(2)
C6_1 C7_1 C8_1 118.04(19)
C6_1 C7_1 C33A_1 128.5(5)
C8_1 C7_1 C33A_1 113.4(5)
C6_1 C7_1 C33B_1 117.1(5)
C8_1 C7_1 C33B_1 124.7(5)
C7_1 C8_1 C14_1 122.3(2)
C10_1 C9_1 C14_1 121.29(19)
C9_1 C10_1 C11_1 121.62(19)
C1_1 C11_1 C16_1 119.17(18)
C1_1 C11_1 C10_1 122.08(18)
C16_1 C11_1 C10_1 118.75(18)
C3_1 C12_1 C16_1 118.59(18)
C3_1 C12_1 C4_1 123.73(18)
C16_1 C12_1 C4_1 117.67(17)
C6_1 C13_1 C15_1 119.3(2)
C6_1 C13_1 C5_1 122.70(19)
C15_1 C13_1 C5_1 118.02(18)
C8_1 C14_1 C15_1 119.10(19)
C8_1 C14_1 C9_1 122.45(19)
C15_1 C14_1 C9_1 118.41(18)
C13_1 C15_1 C14_1 119.24(18)
C13_1 C15_1 C16_1 120.31(19)
C14_1 C15_1 C16_1 120.44(18)
C12_1 C16_1 C11_1 119.69(18)
C12_1 C16_1 C15_1 120.82(18)
C11_1 C16_1 C15_1 119.48(18)
C26_1 C21_1 C22_1 118.9(2)
C26_1 C21_1 N1_1 120.4(2)
C22_1 C21_1 N1_1 120.7(2)
C23_1 C22_1 C21_1 120.1(3)
C24_1 C23_1 C22_1 120.6(3)
C23_1 C24_1 C25_1 119.7(3)
C24_1 C25_1 C26_1 120.6(3)
C25_1 C26_1 C21_1 120.2(2)
C32_1 C27_1 C28_1 119.19(19)
C32_1 C27_1 N1_1 120.21(18)
C28_1 C27_1 N1_1 120.41(19)
C29_1 C28_1 C27_1 119.9(2)
C28_1 C29_1 C30_1 120.9(2)
C29_1 C30_1 C31_1 119.2(2)
C32_1 C31_1 C30_1 120.3(2)
C31_1 C32_1 C27_1 120.47(19)
C19A_1 C17A_1 C20A_1 110.0(5)
C19A_1 C17A_1 C2_1 113.4(6)
C20A_1 C17A_1 C2_1 108.5(5)
C19A_1 C17A_1 C18A_1 107.5(5)
C20A_1 C17A_1 C18A_1 107.7(6)
C2_1 C17A_1 C18A_1 109.6(5)
C18B_1 C17B_1 C19B_1 115(3)
C18B_1 C17B_1 C2_1 120(3)
C19B_1 C17B_1 C2_1 107(3)
C18B_1 C17B_1 C20B_1 108(3)
C19B_1 C17B_1 C20B_1 105(3)
C2_1 C17B_1 C20B_1 100(2)
C35A_1 C33A_1 C34A_1 107.9(9)
C35A_1 C33A_1 C7_1 115.6(9)
C34A_1 C33A_1 C7_1 108.0(9)
C35A_1 C33A_1 C36A_1 109.9(13)
C34A_1 C33A_1 C36A_1 107.9(12)
C7_1 C33A_1 C36A_1 107.3(13)
C34B_1 C33B_1 C35B_1 109.8(8)
C34B_1 C33B_1 C36B_1 110.5(11)
C35B_1 C33B_1 C36B_1 107.4(12)
C34B_1 C33B_1 C7_1 117.1(8)
C35B_1 C33B_1 C7_1 103.7(7)
C36B_1 C33B_1 C7_1 107.8(11)
Cl1_2 C1_2 Cl2_2 118.0(9)

loop_
_geom_bond_atom_site_label_1
_geom_bond_atom_site_label_2
_geom_bond_distance
C32 C31 1.381(3)
C32 C27 1.384(3)
C31 C30 1.367(4)
C30 C29 1.371(4)
C19 C17 1.521(3)
C18 C17 1.535(3)
C17 C20 1.519(3)
C17 C2 1.530(3)
C16 C12 1.411(3)
C16 C11 1.412(3)
C16 C15 1.421(3)
C15 C13 1.405(3)
C15 C14 1.406(3)
C14 C8 1.390(3)
C14 C9 1.424(3)
C13 C6 1.396(3)
C13 C5 1.423(3)
C12 C3 1.392(3)
C12 C4 1.443(3)
C11 C1 1.393(3)
C11 C10 1.431(3)
C10 C9 1.348(3)
C8 C7 1.387(3)
C7 C6 1.389(3)
C7 C33A 1.526(4)
C7 C33B 1.545(18)
C5 C4 1.349(3)
C4 N1 1.421(2)
C3 C2 1.389(3)
C2 C1 1.386(3)
N1 C27 1.416(3)
N1 C21 1.423(3)
C29 C28 1.378(3)
C28 C27 1.384(3)
C26 C25 1.375(3)
C26 C21 1.384(3)
C25 C24 1.388(3)
C24 C23 1.376(3)
C23 C22 1.381(3)
C22 C21 1.387(3)
C33A C34A 1.514(4)
C33A C35A 1.523(4)
C33A C36A 1.533(4)
C33B C35B 1.58(2)
C33B C36B 1.58(2)
C33B C34B 1.59(2)
C1_1 C2_1 1.383(3)
C1_1 C11_1 1.395(3)
N1_1 C21_1 1.409(3)
N1_1 C27_1 1.412(3)
N1_1 C4_1 1.418(3)
C2_1 C3_1 1.394(3)
C2_1 C17A_1 1.520(9)
C2_1 C17B_1 1.57(5)
C3_1 C12_1 1.392(3)
C4_1 C5_1 1.350(3)
C4_1 C12_1 1.450(3)
C5_1 C13_1 1.427(3)
C6_1 C7_1 1.384(3)
C6_1 C13_1 1.394(3)
C7_1 C8_1 1.385(3)
C7_1 C33A_1 1.527(14)
C7_1 C33B_1 1.553(13)
C8_1 C14_1 1.390(3)
C9_1 C10_1 1.346(3)
C9_1 C14_1 1.426(3)
C10_1 C11_1 1.425(3)
C11_1 C16_1 1.412(3)
C12_1 C16_1 1.410(3)
C13_1 C15_1 1.407(3)
C14_1 C15_1 1.412(3)
C15_1 C16_1 1.423(3)
C21_1 C26_1 1.382(3)
C21_1 C22_1 1.388(3)
C22_1 C23_1 1.379(4)
C23_1 C24_1 1.363(4)
C24_1 C25_1 1.373(4)
C25_1 C26_1 1.374(3)
C27_1 C32_1 1.383(3)
C27_1 C28_1 1.391(3)
C28_1 C29_1 1.374(3)
C29_1 C30_1 1.380(3)
C30_1 C31_1 1.382(3)
C31_1 C32_1 1.378(3)
C17A_1 C19A_1 1.508(9)
C17A_1 C20A_1 1.519(10)
C17A_1 C18A_1 1.549(7)
C17B_1 C18B_1 1.43(5)
C17B_1 C19B_1 1.53(5)
C17B_1 C20B_1 1.66(4)
C35A_1 C33A_1 1.513(14)
C33A_1 C34A_1 1.516(13)
C33A_1 C36A_1 1.53(2)
C35B_1 C33B_1 1.541(12)
C36B_1 C33B_1 1.544(15)
C34B_1 C33B_1 1.505(10)
Cl1_2 C1_2 1.581(16)
Cl2_2 C1_2 1.707(14)

loop_
_geom_torsion_atom_site_label_1
_geom_torsion_atom_site_label_2
_geom_torsion_atom_site_label_3
_geom_torsion_atom_site_label_4
_geom_torsion
C27 C32 C31 C30 -0.6(4)
C32 C31 C30 C29 0.1(4)
C12 C16 C15 C13 0.4(3)
C11 C16 C15 C13 178.98(17)
C12 C16 C15 C14 -178.56(17)
C11 C16 C15 C14 0.0(3)
C13 C15 C14 C8 -2.1(3)
C16 C15 C14 C8 176.90(17)
C13 C15 C14 C9 178.20(17)
C16 C15 C14 C9 -2.9(3)
C14 C15 C13 C6 1.7(3)
C16 C15 C13 C6 -177.24(17)
C14 C15 C13 C5 -177.32(17)
C16 C15 C13 C5 3.7(3)
C11 C16 C12 C3 -2.9(3)
C15 C16 C12 C3 175.68(17)
C11 C16 C12 C4 176.14(17)
C15 C16 C12 C4 -5.3(3)
C12 C16 C11 C1 1.1(3)
C15 C16 C11 C1 -177.49(17)
C12 C16 C11 C10 -178.35(17)
C15 C16 C11 C10 3.0(3)
C1 C11 C10 C9 177.19(19)
C16 C11 C10 C9 -3.3(3)
C11 C10 C9 C14 0.5(3)
C8 C14 C9 C10 -177.12(19)
C15 C14 C9 C10 2.6(3)
C15 C14 C8 C7 0.5(3)
C9 C14 C8 C7 -179.72(18)
C14 C8 C7 C6 1.3(3)
C14 C8 C7 C33A -179.5(2)
C14 C8 C7 C33B 171.9(10)
C8 C7 C6 C13 -1.6(3)
C33A C7 C6 C13 179.1(2)
C33B C7 C6 C13 -170.1(12)
C15 C13 C6 C7 0.2(3)
C5 C13 C6 C7 179.15(19)
C6 C13 C5 C4 178.17(19)
C15 C13 C5 C4 -2.8(3)
C13 C5 C4 N1 176.55(17)
C13 C5 C4 C12 -2.2(3)
C3 C12 C4 C5 -174.77(18)
C16 C12 C4 C5 6.2(3)
C3 C12 C4 N1 6.4(3)
C16 C12 C4 N1 -172.58(16)
C16 C12 C3 C2 3.0(3)
C4 C12 C3 C2 -176.02(18)
C12 C3 C2 C1 -1.1(3)
C12 C3 C2 C17 178.73(17)
C20 C17 C2 C1 6.8(3)
C19 C17 C2 C1 -112.9(2)
C18 C17 C2 C1 127.1(2)
C20 C17 C2 C3 -173.00(17)
C19 C17 C2 C3 67.2(2)
C18 C17 C2 C3 -52.8(2)
C3 C2 C1 C11 -0.8(3)
C17 C2 C1 C11 179.36(17)
C16 C11 C1 C2 0.8(3)
C10 C11 C1 C2 -179.78(18)
C5 C4 N1 C27 34.0(3)
C12 C4 N1 C27 -147.20(18)
C5 C4 N1 C21 -121.2(2)
C12 C4 N1 C21 57.6(2)
C31 C30 C29 C28 0.4(4)
C30 C29 C28 C27 -0.5(4)
C31 C32 C27 C28 0.6(3)
C31 C32 C27 N1 -178.8(2)
C29 C28 C27 C32 0.0(3)
C29 C28 C27 N1 179.4(2)
C4 N1 C27 C32 55.7(3)
C21 N1 C27 C32 -149.73(19)
C4 N1 C27 C28 -123.6(2)
C21 N1 C27 C28 30.9(3)
C21 C26 C25 C24 0.2(3)
C26 C25 C24 C23 0.6(3)
C25 C24 C23 C22 -0.1(3)
C24 C23 C22 C21 -1.3(3)
C25 C26 C21 C22 -1.5(3)
C25 C26 C21 N1 174.80(19)
C23 C22 C21 C26 2.0(3)
C23 C22 C21 N1 -174.23(18)
C27 N1 C21 C26 55.0(3)
C4 N1 C21 C26 -150.06(19)
C27 N1 C21 C22 -128.8(2)
C4 N1 C21 C22 26.2(3)
C8 C7 C33A C34A 170.6(2)
C6 C7 C33A C34A -10.2(4)
C8 C7 C33A C35A 48.9(3)
C6 C7 C33A C35A -131.9(2)
C8 C7 C33A C36A -69.6(3)
C6 C7 C33A C36A 109.6(3)
C8 C7 C33B C35B 0(2)
C6 C7 C33B C35B 169.2(14)
C8 C7 C33B C36B -127.0(17)
C6 C7 C33B C36B 42(2)
C8 C7 C33B C34B 119.6(14)
C6 C7 C33B C34B -71.3(18)
C11_1 C1_1 C2_1 C3_1 1.1(3)
C11_1 C1_1 C2_1 C17A_1 -175.1(4)
C11_1 C1_1 C2_1 C17B_1 177(2)
C1_1 C2_1 C3_1 C12_1 -2.4(3)
C17A_1 C2_1 C3_1 C12_1 173.8(4)
C17B_1 C2_1 C3_1 C12_1 -178.8(18)
C21_1 N1_1 C4_1 C5_1 57.0(3)
C27_1 N1_1 C4_1 C5_1 -124.4(2)
C21_1 N1_1 C4_1 C12_1 -122.1(2)
C27_1 N1_1 C4_1 C12_1 56.6(3)
N1_1 C4_1 C5_1 C13_1 -178.26(18)
C12_1 C4_1 C5_1 C13_1 0.8(3)
C13_1 C6_1 C7_1 C8_1 -1.3(3)
C13_1 C6_1 C7_1 C33A_1 -177.7(6)
C13_1 C6_1 C7_1 C33B_1 174.4(5)
C6_1 C7_1 C8_1 C14_1 2.0(3)
C33A_1 C7_1 C8_1 C14_1 179.0(5)
C33B_1 C7_1 C8_1 C14_1 -173.3(5)
C14_1 C9_1 C10_1 C11_1 -1.0(3)
C2_1 C1_1 C11_1 C16_1 0.8(3)
C2_1 C1_1 C11_1 C10_1 -179.72(18)
C9_1 C10_1 C11_1 C1_1 -178.94(19)
C9_1 C10_1 C11_1 C16_1 0.6(3)
C2_1 C3_1 C12_1 C16_1 1.8(3)
C2_1 C3_1 C12_1 C4_1 -177.74(18)
C5_1 C4_1 C12_1 C3_1 -179.17(19)
N1_1 C4_1 C12_1 C3_1 -0.1(3)
C5_1 C4_1 C12_1 C16_1 1.3(3)
N1_1 C4_1 C12_1 C16_1 -179.70(17)
C7_1 C6_1 C13_1 C15_1 -0.5(3)
C7_1 C6_1 C13_1 C5_1 179.76(19)
C4_1 C5_1 C13_1 C6_1 177.0(2)
C4_1 C5_1 C13_1 C15_1 -2.7(3)
C7_1 C8_1 C14_1 C15_1 -1.0(3)
C7_1 C8_1 C14_1 C9_1 176.91(19)
C10_1 C9_1 C14_1 C8_1 -177.14(19)
C10_1 C9_1 C14_1 C15_1 0.7(3)
C6_1 C13_1 C15_1 C14_1 1.6(3)
C5_1 C13_1 C15_1 C14_1 -178.67(17)
C6_1 C13_1 C15_1 C16_1 -177.21(18)
C5_1 C13_1 C15_1 C16_1 2.5(3)
C8_1 C14_1 C15_1 C13_1 -0.9(3)
C9_1 C14_1 C15_1 C13_1 -178.84(17)
C8_1 C14_1 C15_1 C16_1 177.93(18)
C9_1 C14_1 C15_1 C16_1 0.0(3)
C3_1 C12_1 C16_1 C11_1 0.1(3)
C4_1 C12_1 C16_1 C11_1 179.71(17)
C3_1 C12_1 C16_1 C15_1 179.05(17)
C4_1 C12_1 C16_1 C15_1 -1.4(3)
C1_1 C11_1 C16_1 C12_1 -1.4(3)
C10_1 C11_1 C16_1 C12_1 179.11(17)
C1_1 C11_1 C16_1 C15_1 179.68(17)
C10_1 C11_1 C16_1 C15_1 0.2(3)
C13_1 C15_1 C16_1 C12_1 -0.5(3)
C14_1 C15_1 C16_1 C12_1 -179.35(17)
C13_1 C15_1 C16_1 C11_1 178.40(17)
C14_1 C15_1 C16_1 C11_1 -0.4(3)
C27_1 N1_1 C21_1 C26_1 -145.7(2)
C4_1 N1_1 C21_1 C26_1 32.9(3)
C27_1 N1_1 C21_1 C22_1 34.0(3)
C4_1 N1_1 C21_1 C22_1 -147.4(2)
C26_1 C21_1 C22_1 C23_1 0.4(3)
N1_1 C21_1 C22_1 C23_1 -179.3(2)
C21_1 C22_1 C23_1 C24_1 -0.9(4)
C22_1 C23_1 C24_1 C25_1 0.9(5)
C23_1 C24_1 C25_1 C26_1 -0.4(5)
C24_1 C25_1 C26_1 C21_1 -0.1(4)
C22_1 C21_1 C26_1 C25_1 0.1(3)
N1_1 C21_1 C26_1 C25_1 179.9(2)
C21_1 N1_1 C27_1 C32_1 -146.48(19)
C4_1 N1_1 C27_1 C32_1 34.9(3)
C21_1 N1_1 C27_1 C28_1 38.7(3)
C4_1 N1_1 C27_1 C28_1 -139.96(19)
C32_1 C27_1 C28_1 C29_1 -1.5(3)
N1_1 C27_1 C28_1 C29_1 173.40(18)
C27_1 C28_1 C29_1 C30_1 0.0(3)
C28_1 C29_1 C30_1 C31_1 1.3(3)
C29_1 C30_1 C31_1 C32_1 -1.1(3)
C30_1 C31_1 C32_1 C27_1 -0.3(3)
C28_1 C27_1 C32_1 C31_1 1.7(3)
N1_1 C27_1 C32_1 C31_1 -173.27(18)
C1_1 C2_1 C17A_1 C19A_1 -18.0(6)
C3_1 C2_1 C17A_1 C19A_1 165.9(3)
C1_1 C2_1 C17A_1 C20A_1 104.5(5)
C3_1 C2_1 C17A_1 C20A_1 -71.6(5)
C1_1 C2_1 C17A_1 C18A_1 -138.1(4)
C3_1 C2_1 C17A_1 C18A_1 45.8(7)
C1_1 C2_1 C17B_1 C18B_1 178(2)
C3_1 C2_1 C17B_1 C18B_1 -7(4)
C1_1 C2_1 C17B_1 C19B_1 -49(3)
C3_1 C2_1 C17B_1 C19B_1 127(2)
C1_1 C2_1 C17B_1 C20B_1 60(3)
C3_1 C2_1 C17B_1 C20B_1 -124(2)
C6_1 C7_1 C33A_1 C35A_1 130.2(7)
C8_1 C7_1 C33A_1 C35A_1 -46.5(11)
C6_1 C7_1 C33A_1 C34A_1 9.2(11)
C8_1 C7_1 C33A_1 C34A_1 -167.4(8)
C6_1 C7_1 C33A_1 C36A_1 -106.8(12)
C8_1 C7_1 C33A_1 C36A_1 76.6(13)
C6_1 C7_1 C33B_1 C34B_1 -5.0(10)
C8_1 C7_1 C33B_1 C34B_1 170.3(6)
C6_1 C7_1 C33B_1 C35B_1 116.0(6)
C8_1 C7_1 C33B_1 C35B_1 -68.7(9)
C6_1 C7_1 C33B_1 C36B_1 -130.3(11)
C8_1 C7_1 C33B_1 C36B_1 45.0(13)
